data_4088106
loop_
_publ_author_name
'Ramollo, G. Kabelo'
'L\'opez-G\'omez, Mar\'ia J.'
'Liles, David C.'
'Matsinha, Leah C.'
'Smith, Gregory S.'
'Bezuidenhout, Daniela I.'

_publ_section_title
;
 Rhodium(I) Ferrocenylcarbene Complexes: Synthesis, Structural
 Determination, Electrochemistry, and Application as Hydroformylation
 Catalyst Precursors
;
_journal_issue 24
_journal_name_full Organometallics
_journal_page_first 5745
_journal_paper_doi 10.1021/acs.organomet.5b00843
_journal_volume 34
_journal_year 2015
_chemical_formula_moiety 'C32 H29 Cl Fe O2 P Rh, 2(C H2 Cl2)'
_chemical_formula_sum 'C34 H33 Cl5 Fe O2 P Rh'
_chemical_formula_weight 840.58
_chemical_name_systematic
;
 Chloro-carbonyl-(triphenylphosphine)-(ferrocenyl-n-propylamino-carbene)
-rhodium bis(dichloromethane) solvate
;
_space_group_crystal_system triclinic
_space_group_IT_number 2
_space_group_name_Hall '-P 1'
_space_group_name_H-M_alt 'P -1'
_atom_sites_solution_hydrogens geom
_atom_sites_solution_primary dual
_audit_creation_method SHELXL-2014/7
_cell_angle_alpha 83.776(3)
_cell_angle_beta 88.267(3)
_cell_angle_gamma 71.216(2)
_cell_formula_units_Z 2
_cell_length_a 10.1692(6)
_cell_length_b 13.2020(8)
_cell_length_c 13.6942(8)
_cell_measurement_reflns_used 9918
_cell_measurement_temperature 150(2)
_cell_measurement_theta_max 29.282
_cell_measurement_theta_min 2.221
_cell_volume 1730.30(18)
_computing_cell_refinement 'SAINT (Bruker, 2015)'
_computing_data_collection 'APEX2 (Bruker, 2015)'
_computing_data_reduction 'SAINT (Bruker, 2015)'
_computing_molecular_graphics
;
 ORTEP-3 for Windows (Farrugia, 1997), POV-RAY (Cason, 2004),
 Mercury (Macrae <i>et al</i>., 2008)
;
_computing_publication_material 'SHELXL-2014, PLATON (Spek, 2009)'
_computing_structure_refinement 'SHELXTL, SHELXL-2014 (Sheldrick, 2015)'
_computing_structure_solution 'SHELXTS (Sheldrick, 2015)'
_diffrn_ambient_temperature 150(2)
_diffrn_detector_area_resol_mean 10.24
_diffrn_measured_fraction_theta_full 0.998
_diffrn_measured_fraction_theta_max 0.997
_diffrn_measurement_device_type 'Bruker kappa, Photon 100 CMOS'
_diffrn_measurement_method '\w scans'
_diffrn_radiation_source 'I\ms micro focus'
_diffrn_radiation_type MoK\a
_diffrn_radiation_wavelength 0.71073
_diffrn_reflns_av_R_equivalents 0.0796
_diffrn_reflns_av_unetI/netI 0.0602
_diffrn_reflns_Laue_measured_fraction_full 0.998
_diffrn_reflns_Laue_measured_fraction_max 0.997
_diffrn_reflns_limit_h_max 12
_diffrn_reflns_limit_h_min -12
_diffrn_reflns_limit_k_max 16
_diffrn_reflns_limit_k_min -16
_diffrn_reflns_limit_l_max 17
_diffrn_reflns_limit_l_min 0
_diffrn_reflns_number 7590
_diffrn_reflns_point_group_measured_fraction_full 0.998
_diffrn_reflns_point_group_measured_fraction_max 0.997
_diffrn_reflns_theta_full 25.242
_diffrn_reflns_theta_max 27.103
_diffrn_reflns_theta_min 2.100
_exptl_absorpt_coefficient_mu 1.359
_exptl_absorpt_correction_T_max 0.7459
_exptl_absorpt_correction_T_min 0.3032
_exptl_absorpt_correction_type multi-scan
_exptl_absorpt_process_details 'SADABS (Bruker, 2015)'
_exptl_crystal_colour red
_exptl_crystal_density_diffrn 1.613
_exptl_crystal_density_method 'not measured'
_exptl_crystal_description irregular-fragment
_exptl_crystal_F_000 848
_exptl_crystal_size_max 0.420
_exptl_crystal_size_mid 0.380
_exptl_crystal_size_min 0.060
_refine_diff_density_max 1.361
_refine_diff_density_min -1.427
_refine_diff_density_rms 0.246
_refine_ls_extinction_method none
_refine_ls_goodness_of_fit_ref 1.049
_refine_ls_hydrogen_treatment constr
_refine_ls_matrix_type full
_refine_ls_number_parameters 398
_refine_ls_number_reflns 7590
_refine_ls_number_restraints 0
_refine_ls_restrained_S_all 1.049
_refine_ls_R_factor_all 0.0845
_refine_ls_R_factor_gt 0.0670
_refine_ls_shift/su_max 0.001
_refine_ls_shift/su_mean 0.000
_refine_ls_structure_factor_coef Fsqd
_refine_ls_weighting_details 'w=1/[\s^2^(Fo^2^)+(0.1525P)^2^] where P=(Fo^2^+2Fc^2^)/3'
_refine_ls_weighting_scheme calc
_refine_ls_wR_factor_gt 0.1860
_refine_ls_wR_factor_ref 0.2015
_reflns_number_gt 6226
_reflns_number_total 7590
_reflns_threshold_expression 'I > 2\s(I)'
_cod_data_source_file om5b00843_si_002.cif
_cod_data_source_block KB082x2_Complex_5
_cod_database_code 4088106
_shelx_space_group_comment
;
The symmetry employed for this shelxl refinement is uniquely defined
by the following loop, which should always be used as a source of
symmetry information in preference to the above space-group names.
They are only intended as comments.
;
_shelx_estimated_absorpt_t_min 0.599
_shelx_estimated_absorpt_t_max 0.923

loop_
_space_group_symop_operation_xyz
'x, y, z'
'-x, -y, -z'

loop_
_atom_site_label
_atom_site_type_symbol
_atom_site_fract_x
_atom_site_fract_y
_atom_site_fract_z
_atom_site_U_iso_or_equiv
_atom_site_adp_type
_atom_site_occupancy
_atom_site_site_symmetry_order
_atom_site_calc_flag
_atom_site_refinement_flags_posn
_atom_site_refinement_flags_adp
Rh1 Rh 0.40116(3) 0.65586(3) 0.30218(2) 0.01359(15) Uani 1 1 d . .
Cl1 Cl 0.20953(13) 0.69455(10) 0.19289(9) 0.0256(3) Uani 1 1 d . .
C1 C 0.5536(6) 0.6223(4) 0.3822(4) 0.0214(10) Uani 1 1 d . .
O1 O 0.6461(4) 0.6006(3) 0.4295(3) 0.0362(10) Uani 1 1 d . .
C2 C 0.4928(4) 0.5279(4) 0.2276(3) 0.0159(9) Uani 1 1 d . .
O2 O 0.4808(4) 0.4319(3) 0.2485(3) 0.0217(7) Uani 1 1 d . .
C3 C 0.4052(5) 0.4120(4) 0.3369(4) 0.0238(11) Uani 1 1 d . .
H3A H 0.3860 0.4728 0.3775 0.029 Uiso 1 1 calc R U
H3B H 0.4608 0.3455 0.3766 0.029 Uiso 1 1 calc R U
C4 C 0.2709(7) 0.4002(6) 0.3045(5) 0.0482(17) Uani 1 1 d . .
H4A H 0.2150 0.4676 0.2680 0.072 Uiso 1 1 calc R U
H4B H 0.2194 0.3836 0.3623 0.072 Uiso 1 1 calc R U
H4C H 0.2912 0.3418 0.2622 0.072 Uiso 1 1 calc R U
Fe1 Fe 0.77650(7) 0.49588(5) 0.13614(5) 0.0181(2) Uani 1 1 d . .
C5 C 0.5666(5) 0.5353(4) 0.1364(3) 0.0165(9) Uani 1 1 d . .
C6 C 0.6065(5) 0.6271(4) 0.1003(4) 0.0218(10) Uani 1 1 d . .
H6 H 0.5827 0.6935 0.1282 0.026 Uiso 1 1 calc R U
C7 C 0.6880(6) 0.6006(5) 0.0151(4) 0.0277(12) Uani 1 1 d . .
H7 H 0.7281 0.6466 -0.0244 0.033 Uiso 1 1 calc R U
C8 C 0.6995(5) 0.4950(5) -0.0008(4) 0.0279(12) Uani 1 1 d . .
H8 H 0.7486 0.4578 -0.0533 0.033 Uiso 1 1 calc R U
C9 C 0.6268(5) 0.4527(4) 0.0731(4) 0.0234(11) Uani 1 1 d . .
H9 H 0.6190 0.3825 0.0798 0.028 Uiso 1 1 calc R U
C10 C 0.8549(6) 0.4258(4) 0.2724(4) 0.0305(12) Uani 1 1 d . .
H10 H 0.8035 0.4101 0.3277 0.037 Uiso 1 1 calc R U
C11 C 0.8863(6) 0.5210(5) 0.2487(4) 0.0303(12) Uani 1 1 d . .
H11 H 0.8592 0.5817 0.2851 0.036 Uiso 1 1 calc R U
C12 C 0.9656(6) 0.5114(5) 0.1610(4) 0.0316(13) Uani 1 1 d . .
H12 H 1.0013 0.5643 0.1288 0.038 Uiso 1 1 calc R U
C13 C 0.9817(6) 0.4105(5) 0.1304(4) 0.0354(14) Uani 1 1 d . .
H13 H 1.0300 0.3829 0.0736 0.043 Uiso 1 1 calc R U
C14 C 0.9137(6) 0.3569(5) 0.1989(5) 0.0376(14) Uani 1 1 d . .
H14 H 0.9082 0.2868 0.1962 0.045 Uiso 1 1 calc R U
P1 P 0.27089(12) 0.80516(9) 0.37882(8) 0.0149(3) Uani 1 1 d . .
C15 C 0.3314(5) 0.8304(3) 0.4956(3) 0.0156(9) Uani 1 1 d . .
C16 C 0.4523(5) 0.8596(4) 0.4948(4) 0.0226(11) Uani 1 1 d . .
H16 H 0.5008 0.8647 0.4350 0.027 Uiso 1 1 calc R U
C17 C 0.5012(5) 0.8810(4) 0.5806(4) 0.0238(11) Uani 1 1 d . .
H17 H 0.5824 0.9019 0.5794 0.029 Uiso 1 1 calc R U
C18 C 0.4323(6) 0.8723(4) 0.6689(4) 0.0267(12) Uani 1 1 d . .
H18 H 0.4665 0.8866 0.7279 0.032 Uiso 1 1 calc R U
C19 C 0.3149(6) 0.8429(4) 0.6699(4) 0.0292(12) Uani 1 1 d . .
H19 H 0.2683 0.8363 0.7303 0.035 Uiso 1 1 calc R U
C20 C 0.2633(6) 0.8226(4) 0.5851(4) 0.0230(11) Uani 1 1 d . .
H20 H 0.1810 0.8032 0.5872 0.028 Uiso 1 1 calc R U
C21 C 0.2474(5) 0.9345(4) 0.3071(3) 0.0170(9) Uani 1 1 d . .
C22 C 0.3078(5) 0.9359(4) 0.2143(4) 0.0228(10) Uani 1 1 d . .
H22 H 0.3515 0.8703 0.1867 0.027 Uiso 1 1 calc R U
C23 C 0.3039(6) 1.0334(4) 0.1621(4) 0.0270(11) Uani 1 1 d . .
H23 H 0.3469 1.0341 0.0995 0.032 Uiso 1 1 calc R U
C24 C 0.2385(6) 1.1285(4) 0.2005(4) 0.0294(12) Uani 1 1 d . .
H24 H 0.2353 1.1948 0.1641 0.035 Uiso 1 1 calc R U
C25 C 0.1771(6) 1.1284(4) 0.2921(4) 0.0260(11) Uani 1 1 d . .
H25 H 0.1310 1.1946 0.3180 0.031 Uiso 1 1 calc R U
C26 C 0.1825(5) 1.0327(4) 0.3459(4) 0.0215(10) Uani 1 1 d . .
H26 H 0.1422 1.0330 0.4094 0.026 Uiso 1 1 calc R U
C27 C 0.0992(5) 0.7951(4) 0.4092(3) 0.0173(9) Uani 1 1 d . .
C28 C -0.0244(5) 0.8793(4) 0.3959(4) 0.0237(11) Uani 1 1 d . .
H28 H -0.0238 0.9487 0.3694 0.028 Uiso 1 1 calc R U
C29 C -0.1495(6) 0.8619(4) 0.4214(4) 0.0301(12) Uani 1 1 d . .
H29 H -0.2341 0.9199 0.4129 0.036 Uiso 1 1 calc R U
C30 C -0.1519(6) 0.7610(5) 0.4591(4) 0.0318(13) Uani 1 1 d . .
H30 H -0.2378 0.7497 0.4759 0.038 Uiso 1 1 calc R U
C31 C -0.0294(6) 0.6771(5) 0.4723(4) 0.0326(13) Uani 1 1 d . .
H31 H -0.0310 0.6079 0.4987 0.039 Uiso 1 1 calc R U
C32 C 0.0962(6) 0.6927(4) 0.4474(4) 0.0270(11) Uani 1 1 d . .
H32 H 0.1802 0.6342 0.4561 0.032 Uiso 1 1 calc R U
C33 C 0.8416(7) 0.8195(6) 0.1801(5) 0.0448(16) Uani 1 1 d . .
H33A H 0.8891 0.7481 0.2157 0.054 Uiso 1 1 calc R U
H33B H 0.8832 0.8715 0.2022 0.054 Uiso 1 1 calc R U
Cl2 Cl 0.66613(19) 0.85875(19) 0.21009(16) 0.0676(6) Uani 1 1 d . .
Cl3 Cl 0.86983(19) 0.81241(14) 0.05303(11) 0.0469(4) Uani 1 1 d . .
C34 C 0.1905(7) 0.8833(6) 0.9823(5) 0.0512(19) Uani 1 1 d . .
H34A H 0.1679 0.9410 1.0266 0.061 Uiso 1 1 calc R U
H34B H 0.1772 0.8187 1.0194 0.061 Uiso 1 1 calc R U
Cl4 Cl 0.36378(18) 0.85366(15) 0.94696(13) 0.0516(5) Uani 1 1 d . .
Cl5 Cl 0.07558(17) 0.92494(13) 0.88127(11) 0.0405(4) Uani 1 1 d . .

loop_
_atom_site_aniso_label
_atom_site_aniso_U_11
_atom_site_aniso_U_22
_atom_site_aniso_U_33
_atom_site_aniso_U_23
_atom_site_aniso_U_13
_atom_site_aniso_U_12
Rh1 0.0131(2) 0.0127(2) 0.0137(2) -0.00339(14) 0.00173(14) -0.00177(15)
Cl1 0.0227(6) 0.0250(6) 0.0250(6) -0.0069(5) -0.0033(5) -0.0005(5)
C1 0.025(3) 0.017(2) 0.020(2) -0.0098(19) 0.010(2) -0.003(2)
O1 0.033(2) 0.043(2) 0.030(2) -0.0105(18) 0.0003(19) -0.0070(19)
C2 0.007(2) 0.018(2) 0.020(2) -0.0035(18) -0.0031(17) 0.0022(17)
O2 0.0255(19) 0.0116(15) 0.0278(19) -0.0063(13) 0.0070(15) -0.0049(14)
C3 0.029(3) 0.012(2) 0.029(3) 0.0003(19) 0.006(2) -0.006(2)
C4 0.032(4) 0.060(4) 0.058(4) 0.014(3) -0.004(3) -0.029(3)
Fe1 0.0131(4) 0.0212(4) 0.0183(4) -0.0051(3) 0.0012(3) -0.0022(3)
C5 0.011(2) 0.017(2) 0.020(2) -0.0060(18) 0.0010(17) -0.0007(18)
C6 0.014(2) 0.023(2) 0.023(3) 0.0002(19) -0.0002(19) 0.0014(19)
C7 0.021(3) 0.039(3) 0.020(3) 0.005(2) -0.001(2) -0.008(2)
C8 0.016(3) 0.049(3) 0.018(3) -0.015(2) 0.0008(19) -0.007(2)
C9 0.016(2) 0.031(3) 0.024(3) -0.014(2) 0.0024(19) -0.004(2)
C10 0.030(3) 0.034(3) 0.022(3) 0.007(2) -0.005(2) -0.005(2)
C11 0.026(3) 0.041(3) 0.026(3) -0.009(2) -0.008(2) -0.010(2)
C12 0.022(3) 0.046(3) 0.030(3) -0.001(2) -0.003(2) -0.016(3)
C13 0.015(3) 0.047(3) 0.035(3) -0.012(3) -0.002(2) 0.005(2)
C14 0.028(3) 0.025(3) 0.051(4) -0.001(3) -0.011(3) 0.004(2)
P1 0.0150(6) 0.0125(6) 0.0159(6) -0.0032(4) 0.0022(4) -0.0023(5)
C15 0.014(2) 0.009(2) 0.020(2) -0.0032(17) 0.0017(17) 0.0013(17)
C16 0.025(3) 0.022(2) 0.020(2) -0.0024(19) 0.0051(19) -0.005(2)
C17 0.023(3) 0.013(2) 0.032(3) -0.0024(19) -0.006(2) -0.0012(19)
C18 0.031(3) 0.021(2) 0.021(3) -0.006(2) -0.008(2) 0.003(2)
C19 0.023(3) 0.037(3) 0.022(3) -0.006(2) 0.006(2) -0.001(2)
C20 0.025(3) 0.021(2) 0.023(3) -0.0057(19) 0.005(2) -0.007(2)
C21 0.017(2) 0.017(2) 0.019(2) -0.0007(18) -0.0010(18) -0.0079(19)
C22 0.021(3) 0.021(2) 0.022(3) -0.0025(19) -0.0018(19) -0.001(2)
C23 0.029(3) 0.032(3) 0.021(3) 0.000(2) -0.002(2) -0.012(2)
C24 0.038(3) 0.019(2) 0.033(3) 0.006(2) -0.013(2) -0.014(2)
C25 0.030(3) 0.014(2) 0.031(3) -0.007(2) -0.010(2) -0.001(2)
C26 0.019(3) 0.016(2) 0.027(3) -0.0056(19) -0.0015(19) -0.0016(19)
C27 0.015(2) 0.019(2) 0.019(2) -0.0119(18) 0.0049(18) -0.0061(19)
C28 0.018(3) 0.022(2) 0.029(3) -0.006(2) 0.001(2) -0.001(2)
C29 0.016(3) 0.030(3) 0.037(3) -0.009(2) 0.005(2) 0.003(2)
C30 0.018(3) 0.051(4) 0.033(3) -0.018(3) 0.006(2) -0.016(3)
C31 0.034(3) 0.028(3) 0.039(3) -0.006(2) 0.011(2) -0.014(2)
C32 0.023(3) 0.021(3) 0.035(3) -0.005(2) 0.006(2) -0.004(2)
C33 0.040(4) 0.054(4) 0.034(3) 0.006(3) 0.002(3) -0.009(3)
Cl2 0.0348(10) 0.0926(16) 0.0827(15) -0.0532(13) 0.0041(9) -0.0166(10)
Cl3 0.0611(11) 0.0527(10) 0.0304(8) 0.0014(7) -0.0071(7) -0.0243(8)
C34 0.042(4) 0.071(5) 0.027(3) 0.005(3) 0.002(3) -0.002(4)
Cl4 0.0370(9) 0.0659(11) 0.0427(9) -0.0114(8) 0.0000(7) -0.0020(8)
Cl5 0.0373(8) 0.0520(9) 0.0311(8) -0.0113(7) 0.0042(6) -0.0109(7)

loop_
_atom_type_symbol
_atom_type_description
_atom_type_scat_dispersion_real
_atom_type_scat_dispersion_imag
_atom_type_scat_source
C C 0.0033 0.0016 'International Tables Vol C Tables 4.2.6.8 and 6.1.1.4'
H H 0.0000 0.0000 'International Tables Vol C Tables 4.2.6.8 and 6.1.1.4'
O O 0.0106 0.0060 'International Tables Vol C Tables 4.2.6.8 and 6.1.1.4'
P P 0.1023 0.0942 'International Tables Vol C Tables 4.2.6.8 and 6.1.1.4'
Cl Cl 0.1484 0.1585 'International Tables Vol C Tables 4.2.6.8 and 6.1.1.4'
Fe Fe 0.3463 0.8444 'International Tables Vol C Tables 4.2.6.8 and 6.1.1.4'
Rh Rh -1.1178 0.9187 'International Tables Vol C Tables 4.2.6.8 and 6.1.1.4'

loop_
_geom_angle_atom_site_label_1
_geom_angle_atom_site_label_2
_geom_angle_atom_site_label_3
_geom_angle
C1 Rh1 C2 91.11(19)
C1 Rh1 P1 95.57(14)
C2 Rh1 P1 173.16(13)
C1 Rh1 Cl1 177.39(14)
C2 Rh1 Cl1 86.43(13)
P1 Rh1 Cl1 86.91(4)
O1 C1 Rh1 178.8(5)
O2 C2 C5 111.6(4)
O2 C2 Rh1 125.0(3)
C5 C2 Rh1 123.0(3)
C2 O2 C3 118.5(4)
O2 C3 C4 107.4(5)
O2 C3 H3A 110.2
C4 C3 H3A 110.2
O2 C3 H3B 110.2
C4 C3 H3B 110.2
H3A C3 H3B 108.5
C3 C4 H4A 109.5
C3 C4 H4B 109.5
H4A C4 H4B 109.5
C3 C4 H4C 109.5
H4A C4 H4C 109.5
H4B C4 H4C 109.5
C5 Fe1 C13 162.0(2)
C5 Fe1 C9 41.36(18)
C13 Fe1 C9 122.8(2)
C5 Fe1 C14 126.3(2)
C13 Fe1 C14 40.6(3)
C9 Fe1 C14 105.9(2)
C5 Fe1 C12 157.3(2)
C13 Fe1 C12 40.2(2)
C9 Fe1 C12 160.0(2)
C14 Fe1 C12 67.7(3)
C5 Fe1 C6 41.23(19)
C13 Fe1 C6 153.5(2)
C9 Fe1 C6 69.2(2)
C14 Fe1 C6 165.5(2)
C12 Fe1 C6 121.4(2)
C5 Fe1 C11 123.0(2)
C13 Fe1 C11 68.0(2)
C9 Fe1 C11 156.5(2)
C14 Fe1 C11 67.6(2)
C12 Fe1 C11 40.7(2)
C6 Fe1 C11 111.0(2)
C5 Fe1 C10 110.0(2)
C13 Fe1 C10 68.2(2)
C9 Fe1 C10 120.6(2)
C14 Fe1 C10 40.6(2)
C12 Fe1 C10 67.8(2)
C6 Fe1 C10 129.2(2)
C11 Fe1 C10 39.8(2)
C5 Fe1 C8 68.18(19)
C13 Fe1 C8 105.1(2)
C9 Fe1 C8 40.2(2)
C14 Fe1 C8 117.8(2)
C12 Fe1 C8 124.3(2)
C6 Fe1 C8 67.9(2)
C11 Fe1 C8 163.1(2)
C10 Fe1 C8 153.7(2)
C5 Fe1 C7 68.3(2)
C13 Fe1 C7 117.9(2)
C9 Fe1 C7 68.0(2)
C14 Fe1 C7 151.8(2)
C12 Fe1 C7 108.1(2)
C6 Fe1 C7 40.44(19)
C11 Fe1 C7 128.5(2)
C10 Fe1 C7 166.0(2)
C8 Fe1 C7 39.8(2)
C6 C5 C9 107.6(4)
C6 C5 C2 123.7(4)
C9 C5 C2 128.3(4)
C6 C5 Fe1 69.9(3)
C9 C5 Fe1 69.5(3)
C2 C5 Fe1 120.4(3)
C7 C6 C5 107.3(4)
C7 C6 Fe1 70.6(3)
C5 C6 Fe1 68.8(3)
C7 C6 H6 126.3
C5 C6 H6 126.3
Fe1 C6 H6 125.8
C8 C7 C6 108.4(5)
C8 C7 Fe1 69.9(3)
C6 C7 Fe1 69.0(3)
C8 C7 H7 125.8
C6 C7 H7 125.8
Fe1 C7 H7 127.0
C7 C8 C9 109.2(4)
C7 C8 Fe1 70.4(3)
C9 C8 Fe1 68.9(3)
C7 C8 H8 125.4
C9 C8 H8 125.4
Fe1 C8 H8 126.9
C8 C9 C5 107.4(5)
C8 C9 Fe1 70.8(3)
C5 C9 Fe1 69.1(3)
C8 C9 H9 126.3
C5 C9 H9 126.3
Fe1 C9 H9 125.3
C11 C10 C14 107.6(5)
C11 C10 Fe1 69.8(3)
C14 C10 Fe1 68.9(3)
C11 C10 H10 126.2
C14 C10 H10 126.2
Fe1 C10 H10 126.6
C10 C11 C12 108.3(5)
C10 C11 Fe1 70.3(3)
C12 C11 Fe1 69.4(3)
C10 C11 H11 125.9
C12 C11 H11 125.9
Fe1 C11 H11 125.9
C13 C12 C11 108.0(5)
C13 C12 Fe1 69.6(3)
C11 C12 Fe1 69.9(3)
C13 C12 H12 126.0
C11 C12 H12 126.0
Fe1 C12 H12 126.1
C12 C13 C14 107.9(5)
C12 C13 Fe1 70.3(3)
C14 C13 Fe1 69.7(3)
C12 C13 H13 126.1
C14 C13 H13 126.1
Fe1 C13 H13 125.5
C13 C14 C10 108.2(5)
C13 C14 Fe1 69.6(3)
C10 C14 Fe1 70.5(3)
C13 C14 H14 125.9
C10 C14 H14 125.9
Fe1 C14 H14 125.6
C21 P1 C27 108.0(2)
C21 P1 C15 100.4(2)
C27 P1 C15 103.0(2)
C21 P1 Rh1 114.87(15)
C27 P1 Rh1 109.78(15)
C15 P1 Rh1 119.56(14)
C20 C15 C16 118.4(4)
C20 C15 P1 123.6(4)
C16 C15 P1 117.9(3)
C17 C16 C15 120.2(5)
C17 C16 H16 119.9
C15 C16 H16 119.9
C16 C17 C18 120.4(5)
C16 C17 H17 119.8
C18 C17 H17 119.8
C19 C18 C17 119.4(5)
C19 C18 H18 120.3
C17 C18 H18 120.3
C18 C19 C20 121.1(5)
C18 C19 H19 119.4
C20 C19 H19 119.4
C19 C20 C15 120.4(5)
C19 C20 H20 119.8
C15 C20 H20 119.8
C22 C21 C26 118.9(4)
C22 C21 P1 118.7(4)
C26 C21 P1 122.1(4)
C21 C22 C23 120.0(5)
C21 C22 H22 120.0
C23 C22 H22 120.0
C24 C23 C22 120.4(5)
C24 C23 H23 119.8
C22 C23 H23 119.8
C23 C24 C25 120.3(5)
C23 C24 H24 119.9
C25 C24 H24 119.9
C26 C25 C24 120.3(5)
C26 C25 H25 119.9
C24 C25 H25 119.9
C25 C26 C21 120.2(5)
C25 C26 H26 119.9
C21 C26 H26 119.9
C28 C27 C32 119.3(5)
C28 C27 P1 124.9(4)
C32 C27 P1 115.8(4)
C27 C28 C29 119.8(5)
C27 C28 H28 120.1
C29 C28 H28 120.1
C30 C29 C28 120.7(5)
C30 C29 H29 119.6
C28 C29 H29 119.6
C31 C30 C29 119.7(5)
C31 C30 H30 120.2
C29 C30 H30 120.2
C30 C31 C32 120.6(5)
C30 C31 H31 119.7
C32 C31 H31 119.7
C31 C32 C27 119.9(5)
C31 C32 H32 120.0
C27 C32 H32 120.0
Cl2 C33 Cl3 112.6(4)
Cl2 C33 H33A 109.1
Cl3 C33 H33A 109.1
Cl2 C33 H33B 109.1
Cl3 C33 H33B 109.1
H33A C33 H33B 107.8
Cl4 C34 Cl5 112.4(3)
Cl4 C34 H34A 109.1
Cl5 C34 H34A 109.1
Cl4 C34 H34B 109.1
Cl5 C34 H34B 109.1
H34A C34 H34B 107.8

loop_
_geom_bond_atom_site_label_1
_geom_bond_atom_site_label_2
_geom_bond_distance
Rh1 C1 1.832(6)
Rh1 C2 2.018(4)
Rh1 P1 2.3291(12)
Rh1 Cl1 2.3807(13)
C1 O1 1.100(7)
C2 O2 1.312(6)
C2 C5 1.447(6)
O2 C3 1.460(6)
C3 C4 1.508(8)
C3 H3A 0.9900
C3 H3B 0.9900
C4 H4A 0.9800
C4 H4B 0.9800
C4 H4C 0.9800
Fe1 C5 2.028(5)
Fe1 C13 2.031(5)
Fe1 C9 2.033(5)
Fe1 C14 2.033(5)
Fe1 C12 2.040(6)
Fe1 C6 2.042(5)
Fe1 C11 2.046(5)
Fe1 C10 2.053(5)
Fe1 C8 2.057(5)
Fe1 C7 2.064(5)
C5 C6 1.433(7)
C5 C9 1.434(6)
C6 C7 1.419(7)
C6 H6 0.9500
C7 C8 1.402(8)
C7 H7 0.9500
C8 C9 1.407(7)
C8 H8 0.9500
C9 H9 0.9500
C10 C11 1.395(8)
C10 C14 1.417(8)
C10 H10 0.9500
C11 C12 1.420(8)
C11 H11 0.9500
C12 C13 1.398(9)
C12 H12 0.9500
C13 C14 1.411(9)
C13 H13 0.9500
C14 H14 0.9500
P1 C21 1.824(5)
P1 C27 1.825(5)
P1 C15 1.832(5)
C15 C20 1.400(6)
C15 C16 1.401(7)
C16 C17 1.380(7)
C16 H16 0.9500
C17 C18 1.392(8)
C17 H17 0.9500
C18 C19 1.369(8)
C18 H18 0.9500
C19 C20 1.375(7)
C19 H19 0.9500
C20 H20 0.9500
C21 C22 1.395(7)
C21 C26 1.405(6)
C22 C23 1.393(7)
C22 H22 0.9500
C23 C24 1.371(7)
C23 H23 0.9500
C24 C25 1.384(8)
C24 H24 0.9500
C25 C26 1.378(7)
C25 H25 0.9500
C26 H26 0.9500
C27 C28 1.385(7)
C27 C32 1.406(7)
C28 C29 1.392(7)
C28 H28 0.9500
C29 C30 1.383(8)
C29 H29 0.9500
C30 C31 1.376(8)
C30 H30 0.9500
C31 C32 1.384(8)
C31 H31 0.9500
C32 H32 0.9500
C33 Cl2 1.740(7)
C33 Cl3 1.763(6)
C33 H33A 0.9900
C33 H33B 0.9900
C34 Cl4 1.743(7)
C34 Cl5 1.761(7)
C34 H34A 0.9900
C34 H34B 0.9900

loop_
_geom_torsion_atom_site_label_1
_geom_torsion_atom_site_label_2
_geom_torsion_atom_site_label_3
_geom_torsion_atom_site_label_4
_geom_torsion
C5 C2 O2 C3 -178.2(4)
Rh1 C2 O2 C3 -5.3(6)
C2 O2 C3 C4 109.8(5)
O2 C2 C5 C6 -173.8(4)
Rh1 C2 C5 C6 13.1(6)
O2 C2 C5 C9 -1.9(7)
Rh1 C2 C5 C9 -174.9(4)
O2 C2 C5 Fe1 -88.8(4)
Rh1 C2 C5 Fe1 98.1(4)
C9 C5 C6 C7 0.9(5)
C2 C5 C6 C7 174.3(4)
Fe1 C5 C6 C7 60.4(3)
C9 C5 C6 Fe1 -59.5(3)
C2 C5 C6 Fe1 113.9(4)
C5 C6 C7 C8 -0.4(6)
Fe1 C6 C7 C8 58.9(4)
C5 C6 C7 Fe1 -59.3(3)
C6 C7 C8 C9 -0.2(6)
Fe1 C7 C8 C9 58.1(4)
C6 C7 C8 Fe1 -58.3(4)
C7 C8 C9 C5 0.8(6)
Fe1 C8 C9 C5 59.7(3)
C7 C8 C9 Fe1 -59.0(4)
C6 C5 C9 C8 -1.0(5)
C2 C5 C9 C8 -174.0(5)
Fe1 C5 C9 C8 -60.8(3)
C6 C5 C9 Fe1 59.8(3)
C2 C5 C9 Fe1 -113.2(5)
C14 C10 C11 C12 -0.5(6)
Fe1 C10 C11 C12 -59.3(4)
C14 C10 C11 Fe1 58.8(4)
C10 C11 C12 C13 0.5(6)
Fe1 C11 C12 C13 -59.3(4)
C10 C11 C12 Fe1 59.9(4)
C11 C12 C13 C14 -0.3(6)
Fe1 C12 C13 C14 -59.9(4)
C11 C12 C13 Fe1 59.5(4)
C12 C13 C14 C10 0.0(7)
Fe1 C13 C14 C10 -60.2(4)
C12 C13 C14 Fe1 60.2(4)
C11 C10 C14 C13 0.3(6)
Fe1 C10 C14 C13 59.6(4)
C11 C10 C14 Fe1 -59.4(4)
C21 P1 C15 C20 121.2(4)
C27 P1 C15 C20 9.8(4)
Rh1 P1 C15 C20 -112.2(4)
C21 P1 C15 C16 -58.5(4)
C27 P1 C15 C16 -169.9(4)
Rh1 P1 C15 C16 68.0(4)
C20 C15 C16 C17 -0.7(7)
P1 C15 C16 C17 179.1(4)
C15 C16 C17 C18 1.0(7)
C16 C17 C18 C19 -0.4(7)
C17 C18 C19 C20 -0.5(8)
C18 C19 C20 C15 0.8(8)
C16 C15 C20 C19 -0.2(7)
P1 C15 C20 C19 -180.0(4)
C27 P1 C21 C22 -123.3(4)
C15 P1 C21 C22 129.2(4)
Rh1 P1 C21 C22 -0.4(5)
C27 P1 C21 C26 63.0(4)
C15 P1 C21 C26 -44.5(4)
Rh1 P1 C21 C26 -174.1(3)
C26 C21 C22 C23 0.5(7)
P1 C21 C22 C23 -173.4(4)
C21 C22 C23 C24 -1.4(8)
C22 C23 C24 C25 0.8(8)
C23 C24 C25 C26 0.7(8)
C24 C25 C26 C21 -1.6(8)
C22 C21 C26 C25 1.0(7)
P1 C21 C26 C25 174.6(4)
C21 P1 C27 C28 -11.1(5)
C15 P1 C27 C28 94.5(4)
Rh1 P1 C27 C28 -137.1(4)
C21 P1 C27 C32 167.9(4)
C15 P1 C27 C32 -86.5(4)
Rh1 P1 C27 C32 41.9(4)
C32 C27 C28 C29 0.8(8)
P1 C27 C28 C29 179.7(4)
C27 C28 C29 C30 -0.7(8)
C28 C29 C30 C31 0.5(9)
C29 C30 C31 C32 -0.5(9)
C30 C31 C32 C27 0.6(8)
C28 C27 C32 C31 -0.7(8)
P1 C27 C32 C31 -179.8(4)
